data_2237409
loop_
_publ_author_name
'Stibrany, Robert T.'
'Potenza, Joseph A.'

_publ_section_title
;
 <i>rac</i>-Dichlorido[3-ethoxy-3-(1-ethyl-1<i>H</i>-benzimidazol-2-yl)-2,3-dihydro-1<i>H</i>-pyrrolo[1,2-<i>a</i>]benzimidazole]copper(II)
;
_journal_coeditor_code TK5184
_journal_issue 2
_journal_name_full 'Acta Crystallographica Section E'
_journal_page_first m92
_journal_page_last m93
_journal_paper_doi 10.1107/S1600536812051641
_journal_volume 69
_journal_year 2013
_chemical_formula_iupac '[Cu Cl2 (C21 H22 N4 O)]'
_chemical_formula_moiety 'C21 H22 Cl2 Cu N4 O'
_chemical_formula_sum 'C21 H22 Cl2 Cu N4 O'
_chemical_formula_weight 480.87
_chemical_name_systematic
;
<i>rac</i>-Dichlorido[3-ethoxy-3-(1-ethyl-1<i>H</i>-benzimidazol-2-yl)-2,3-
dihydro-1<i>H</i>-pyrrolo[1,2-<i>a</i>]benzimidazole]copper(II)
;
_space_group_IT_number 2
_symmetry_cell_setting triclinic
_symmetry_space_group_name_Hall '-P 1'
_symmetry_space_group_name_H-M 'P -1'
_atom_sites_solution_hydrogens geom
_atom_sites_solution_primary direct
_atom_sites_solution_secondary difmap
_audit_creation_method SHELXL-97
_cell_angle_alpha 106.973(4)
_cell_angle_beta 92.373(4)
_cell_angle_gamma 113.778(4)
_cell_formula_units_Z 2
_cell_length_a 8.9409(17)
_cell_length_b 9.5209(18)
_cell_length_c 14.323(3)
_cell_measurement_reflns_used 897
_cell_measurement_temperature 294(2)
_cell_measurement_theta_max 50.748
_cell_measurement_theta_min 4.967
_cell_volume 1049.4(4)
_computing_cell_refinement 'SAINT (Bruker, 2000)'
_computing_data_collection 'SMART (Bruker, 2000)'
_computing_data_reduction 'SAINT (Bruker, 2000)'
_computing_molecular_graphics 'ORTEPIII (Burnett & Johnson, 1996), ORTEP-3 for Windows (Farrugia, 2012)'
_computing_publication_material 'SHELXTL (Sheldrick, 2008)'
_computing_structure_refinement 'SHELXL97 (Sheldrick, 2008)'
_computing_structure_solution 'SHELXS97 (Sheldrick, 2008)'
_diffrn_ambient_temperature 294(2)
_diffrn_measured_fraction_theta_full 0.994
_diffrn_measured_fraction_theta_max 0.994
_diffrn_measurement_device_type 'Bruker SMART CCD area-detector diffractometer'
_diffrn_measurement_method '\f and \w scans'
_diffrn_radiation_monochromator graphite
_diffrn_radiation_source 'fine-focus sealed tube'
_diffrn_radiation_type MoK\a
_diffrn_radiation_wavelength 0.71073
_diffrn_reflns_av_R_equivalents 0.0268
_diffrn_reflns_av_sigmaI/netI 0.0327
_diffrn_reflns_limit_h_max 11
_diffrn_reflns_limit_h_min -11
_diffrn_reflns_limit_k_max 11
_diffrn_reflns_limit_k_min -11
_diffrn_reflns_limit_l_max 17
_diffrn_reflns_limit_l_min -17
_diffrn_reflns_number 10062
_diffrn_reflns_theta_full 26.05
_diffrn_reflns_theta_max 26.05
_diffrn_reflns_theta_min 2.43
_diffrn_standards_number 0
_exptl_absorpt_coefficient_mu 1.316
_exptl_absorpt_correction_T_max 1.00
_exptl_absorpt_correction_T_min 0.771
_exptl_absorpt_correction_type multi-scan
_exptl_absorpt_process_details '(SADABS; Bruker, 2000; Blessing, 1995)'
_exptl_crystal_colour yellow-green
_exptl_crystal_density_diffrn 1.522
_exptl_crystal_density_method 'not measured'
_exptl_crystal_description 'cleaved plate'
_exptl_crystal_F_000 494
_exptl_crystal_size_max 0.43
_exptl_crystal_size_mid 0.23
_exptl_crystal_size_min 0.06
_refine_diff_density_max 0.899
_refine_diff_density_min -0.291
_refine_ls_extinction_method none
_refine_ls_goodness_of_fit_ref 1.000
_refine_ls_hydrogen_treatment constr
_refine_ls_matrix_type full
_refine_ls_number_parameters 264
_refine_ls_number_reflns 4126
_refine_ls_number_restraints 1
_refine_ls_restrained_S_all 1.005
_refine_ls_R_factor_all 0.0544
_refine_ls_R_factor_gt 0.0437
_refine_ls_shift/su_max 0.001
_refine_ls_shift/su_mean 0.000
_refine_ls_structure_factor_coef Fsqd
_refine_ls_weighting_details 'calc w=1/[\s^2^(Fo^2^)+(0.0832P)^2^+0.2500P] where P=(Fo^2^+2Fc^2^)/3'
_refine_ls_weighting_scheme calc
_refine_ls_wR_factor_gt 0.1161
_refine_ls_wR_factor_ref 0.1241
_reflns_number_gt 3380
_reflns_number_total 4126
_reflns_threshold_expression I>2\s(I)
_cod_data_source_file tk5184.cif
_cod_data_source_block I
_cod_original_cell_volume 1049.3(3)
_cod_database_code 2237409
_cod_database_fobs_code 2237409

loop_
_symmetry_equiv_pos_as_xyz
'x, y, z'
'-x, -y, -z'

loop_
_atom_site_type_symbol
_atom_site_label
_atom_site_fract_x
_atom_site_fract_y
_atom_site_fract_z
_atom_site_U_iso_or_equiv
_atom_site_adp_type
_atom_site_calc_flag
_atom_site_refinement_flags
_atom_site_occupancy
_atom_site_symmetry_multiplicity
Cu Cu -0.05985(4) 1.12548(4) 0.28616(3) 0.04148(15) Uani d . 1 1
Cl Cl1 -0.11321(11) 1.17616(13) 0.15011(7) 0.0642(3) Uani d . 1 1
Cl Cl2 -0.17411(11) 1.26316(11) 0.38646(7) 0.0588(2) Uani d . 1 1
O O1 0.0067(3) 0.7244(3) 0.15123(16) 0.0505(5) Uani d . 1 1
N N11 0.3553(3) 1.0483(3) 0.21160(19) 0.0420(6) Uani d . 1 1
N N13 0.1575(3) 1.1244(3) 0.25783(17) 0.0375(5) Uani d . 1 1
N N21 -0.0518(3) 0.7479(3) 0.36364(18) 0.0410(5) Uani d . 1 1
N N23 -0.1091(3) 0.9408(3) 0.33722(18) 0.0411(5) Uani d . 1 1
C C1 0.0961(3) 0.8415(3) 0.2462(2) 0.0385(6) Uani d . 1 1
C C3 -0.0847(5) 0.7703(5) 0.0917(3) 0.0678(10) Uani d . 1 1
H H3A -0.0093 0.8600 0.0729 0.081 Uiso calc R 1 1
H H3B -0.1594 0.8052 0.1287 0.081 Uiso calc R 1 1
C C4 -0.1818(6) 0.6250(7) 0.0011(3) 0.1055(19) Uani d . 1 1
H H4A -0.1073 0.5879 -0.0329 0.158 Uiso calc R 1 1
H H4B -0.2395 0.6545 -0.0421 0.158 Uiso calc R 1 1
H H4C -0.2607 0.5393 0.0203 0.158 Uiso calc R 1 1
C C11 0.4096(3) 1.2079(3) 0.2130(2) 0.0397(6) Uani d . 1 1
C C12 0.2047(3) 1.0057(3) 0.2399(2) 0.0365(6) Uani d . 1 1
C C13 0.2862(3) 1.2549(3) 0.2426(2) 0.0369(6) Uani d . 1 1
C C14 0.3060(4) 1.4126(4) 0.2565(2) 0.0466(7) Uani d . 1 1
H H14 0.2250 1.4460 0.2777 0.056 Uiso calc R 1 1
C C15 0.4509(4) 1.5166(4) 0.2374(3) 0.0513(8) Uani d . 1 1
H H15 0.4679 1.6228 0.2455 0.062 Uiso calc R 1 1
C C16 0.5728(4) 1.4675(4) 0.2062(2) 0.0516(8) Uani d . 1 1
H H16 0.6685 1.5415 0.1933 0.062 Uiso calc R 1 1
C C17 0.5561(4) 1.3137(4) 0.1939(2) 0.0483(7) Uani d . 1 1
H H17 0.6383 1.2816 0.1738 0.058 Uiso calc R 1 1
C C18 0.4450(4) 0.9499(4) 0.1798(3) 0.0625(10) Uani d D 1 1
H H18A 0.5629 1.0211 0.1924 0.075 Uiso calc R 1 1
H H18B 0.4279 0.8787 0.2189 0.075 Uiso calc R 1 1
C C19 0.3921(9) 0.8517(9) 0.0753(4) 0.145(3) Uani d D 1 1
H H19A 0.2790 0.7719 0.0638 0.217 Uiso calc R 1 1
H H19B 0.4620 0.7976 0.0563 0.217 Uiso calc R 1 1
H H19C 0.4004 0.9206 0.0365 0.217 Uiso calc R 1 1
C C21 -0.1714(3) 0.7566(3) 0.4191(2) 0.0407(6) Uani d . 1 1
C C22 -0.0218(3) 0.8560(3) 0.3164(2) 0.0375(6) Uani d . 1 1
C C23 -0.2082(3) 0.8786(3) 0.4025(2) 0.0397(6) Uani d . 1 1
C C24 -0.3296(4) 0.9138(4) 0.4451(3) 0.0535(8) Uani d . 1 1
H H24 -0.3543 0.9952 0.4356 0.064 Uiso calc R 1 1
C C25 -0.4141(4) 0.8241(4) 0.5026(3) 0.0575(8) Uani d . 1 1
H H25 -0.4979 0.8445 0.5314 0.069 Uiso calc R 1 1
C C26 -0.3756(4) 0.7040(4) 0.5180(2) 0.0526(8) Uani d . 1 1
H H26 -0.4345 0.6463 0.5572 0.063 Uiso calc R 1 1
C C27 -0.2544(4) 0.6675(4) 0.4778(2) 0.0497(7) Uani d . 1 1
H H27 -0.2288 0.5876 0.4890 0.060 Uiso calc R 1 1
C C28 0.0448(4) 0.6532(4) 0.3416(3) 0.0513(8) Uani d . 1 1
H H28A -0.0222 0.5433 0.2962 0.062 Uiso calc R 1 1
H H28B 0.0945 0.6486 0.4015 0.062 Uiso calc R 1 1
C C29 0.1774(4) 0.7556(4) 0.2925(3) 0.0492(7) Uani d . 1 1
H H29A 0.2095 0.6860 0.2417 0.059 Uiso calc R 1 1
H H29B 0.2755 0.8354 0.3416 0.059 Uiso calc R 1 1

loop_
_atom_site_aniso_label
_atom_site_aniso_U_11
_atom_site_aniso_U_22
_atom_site_aniso_U_33
_atom_site_aniso_U_12
_atom_site_aniso_U_13
_atom_site_aniso_U_23
Cu 0.0349(2) 0.0438(2) 0.0595(3) 0.02188(17) 0.01855(16) 0.02833(18)
Cl1 0.0509(5) 0.0988(7) 0.0767(6) 0.0443(5) 0.0264(4) 0.0576(5)
Cl2 0.0677(5) 0.0548(5) 0.0766(6) 0.0398(4) 0.0346(4) 0.0319(4)
O1 0.0545(13) 0.0378(11) 0.0488(12) 0.0117(10) 0.0105(10) 0.0121(9)
N11 0.0327(12) 0.0374(13) 0.0589(15) 0.0155(10) 0.0175(10) 0.0186(11)
N13 0.0279(11) 0.0363(12) 0.0499(13) 0.0122(10) 0.0101(9) 0.0187(10)
N21 0.0402(13) 0.0358(12) 0.0511(14) 0.0155(10) 0.0124(10) 0.0215(11)
N23 0.0384(13) 0.0376(13) 0.0543(14) 0.0172(11) 0.0173(11) 0.0227(11)
C1 0.0362(14) 0.0312(14) 0.0483(15) 0.0146(12) 0.0098(11) 0.0133(12)
C3 0.063(2) 0.066(2) 0.054(2) 0.0090(19) -0.0028(17) 0.0210(18)
C4 0.091(3) 0.102(4) 0.058(2) -0.014(3) -0.003(2) 0.020(2)
C11 0.0328(14) 0.0373(15) 0.0468(15) 0.0123(12) 0.0087(11) 0.0152(12)
C12 0.0284(13) 0.0365(14) 0.0455(15) 0.0133(11) 0.0091(11) 0.0157(12)
C13 0.0304(13) 0.0368(14) 0.0425(15) 0.0116(11) 0.0056(11) 0.0163(12)
C14 0.0405(16) 0.0413(16) 0.0608(19) 0.0179(13) 0.0113(13) 0.0209(14)
C15 0.0447(17) 0.0374(16) 0.069(2) 0.0128(14) 0.0041(15) 0.0222(15)
C16 0.0336(15) 0.0453(17) 0.0633(19) 0.0011(13) 0.0041(13) 0.0245(15)
C17 0.0320(15) 0.0505(18) 0.0619(19) 0.0141(13) 0.0135(13) 0.0233(15)
C18 0.051(2) 0.054(2) 0.097(3) 0.0285(17) 0.0366(19) 0.034(2)
C19 0.128(6) 0.139(6) 0.143(6) 0.072(5) 0.030(5) -0.005(5)
C21 0.0364(14) 0.0371(15) 0.0453(15) 0.0114(12) 0.0081(12) 0.0157(12)
C22 0.0338(14) 0.0314(14) 0.0451(15) 0.0101(11) 0.0074(11) 0.0157(12)
C23 0.0361(14) 0.0333(14) 0.0462(16) 0.0103(12) 0.0118(12) 0.0150(12)
C24 0.0511(18) 0.0455(18) 0.070(2) 0.0229(15) 0.0246(16) 0.0241(16)
C25 0.0498(19) 0.054(2) 0.067(2) 0.0194(16) 0.0293(16) 0.0201(17)
C26 0.0499(18) 0.0497(18) 0.0485(17) 0.0088(15) 0.0150(14) 0.0211(15)
C27 0.0501(18) 0.0448(17) 0.0517(18) 0.0125(14) 0.0109(14) 0.0242(14)
C28 0.0536(18) 0.0479(18) 0.068(2) 0.0294(16) 0.0194(15) 0.0290(16)
C29 0.0477(17) 0.0435(17) 0.068(2) 0.0259(14) 0.0170(15) 0.0251(15)

loop_
_atom_type_symbol
_atom_type_description
_atom_type_scat_dispersion_real
_atom_type_scat_dispersion_imag
_atom_type_scat_source
C C 0.0033 0.0016 'International Tables Vol C Tables 4.2.6.8 and 6.1.1.4'
H H 0.0000 0.0000 'International Tables Vol C Tables 4.2.6.8 and 6.1.1.4'
N N 0.0061 0.0033 'International Tables Vol C Tables 4.2.6.8 and 6.1.1.4'
O O 0.0106 0.0060 'International Tables Vol C Tables 4.2.6.8 and 6.1.1.4'
Cl Cl 0.1484 0.1585 'International Tables Vol C Tables 4.2.6.8 and 6.1.1.4'
Cu Cu 0.3201 1.2651 'International Tables Vol C Tables 4.2.6.8 and 6.1.1.4'

loop_
_geom_angle_atom_site_label_1
_geom_angle_atom_site_label_2
_geom_angle_atom_site_label_3
_geom_angle
_geom_angle_publ_flag
N23 Cu N13 90.45(9) y
N23 Cu Cl1 141.12(8) y
N13 Cu Cl1 94.14(7) y
N23 Cu Cl2 100.17(7) y
N13 Cu Cl2 143.67(8) y
Cl1 Cu Cl2 98.64(4) y
C3 O1 C1 116.9(2) ?
C12 N11 C11 106.7(2) ?
C12 N11 C18 129.1(3) ?
C11 N11 C18 124.2(2) ?
C12 N13 C13 106.1(2) ?
C12 N13 Cu 130.38(19) ?
C13 N13 Cu 123.17(18) ?
C22 N21 C21 107.9(2) ?
C22 N21 C28 114.1(2) ?
C21 N21 C28 138.0(3) ?
C22 N23 C23 104.6(2) ?
C22 N23 Cu 118.62(19) ?
C23 N23 Cu 136.46(19) ?
O1 C1 C12 112.2(2) ?
O1 C1 C22 110.5(2) ?
C12 C1 C22 110.3(2) ?
O1 C1 C29 104.6(2) ?
C12 C1 C29 118.8(2) ?
C22 C1 C29 99.6(2) ?
O1 C3 C4 107.8(4) ?
O1 C3 H3A 110.1 ?
C4 C3 H3A 110.1 ?
O1 C3 H3B 110.1 ?
C4 C3 H3B 110.1 ?
H3A C3 H3B 108.5 ?
C3 C4 H4A 109.5 ?
C3 C4 H4B 109.5 ?
H4A C4 H4B 109.5 ?
C3 C4 H4C 109.5 ?
H4A C4 H4C 109.5 ?
H4B C4 H4C 109.5 ?
C13 C11 C17 122.0(3) ?
C13 C11 N11 106.4(2) ?
C17 C11 N11 131.6(3) ?
N13 C12 N11 112.2(2) ?
N13 C12 C1 122.2(2) ?
N11 C12 C1 125.5(2) ?
C11 C13 C14 120.9(3) ?
C11 C13 N13 108.6(2) ?
C14 C13 N13 130.4(3) ?
C15 C14 C13 116.8(3) ?
C15 C14 H14 121.6 ?
C13 C14 H14 121.6 ?
C14 C15 C16 121.9(3) ?
C14 C15 H15 119.1 ?
C16 C15 H15 119.1 ?
C17 C16 C15 121.9(3) ?
C17 C16 H16 119.0 ?
C15 C16 H16 119.0 ?
C16 C17 C11 116.5(3) ?
C16 C17 H17 121.8 ?
C11 C17 H17 121.8 ?
C19 C18 N11 112.5(4) ?
C19 C18 H18A 109.1 ?
N11 C18 H18A 109.1 ?
C19 C18 H18B 109.1 ?
N11 C18 H18B 109.1 ?
H18A C18 H18B 107.8 ?
C18 C19 H19A 109.5 ?
C18 C19 H19B 109.5 ?
H19A C19 H19B 109.5 ?
C18 C19 H19C 109.5 ?
H19A C19 H19C 109.5 ?
H19B C19 H19C 109.5 ?
N21 C21 C27 132.3(3) ?
N21 C21 C23 105.3(2) ?
C27 C21 C23 122.3(3) ?
N23 C22 N21 113.5(3) ?
N23 C22 C1 135.6(3) ?
N21 C22 C1 110.7(2) ?
C24 C23 C21 120.1(3) ?
C24 C23 N23 131.1(3) ?
C21 C23 N23 108.8(2) ?
C23 C24 C25 117.9(3) ?
C23 C24 H24 121.1 ?
C25 C24 H24 121.1 ?
C24 C25 C26 121.0(3) ?
C24 C25 H25 119.5 ?
C26 C25 H25 119.5 ?
C27 C26 C25 122.5(3) ?
C27 C26 H26 118.8 ?
C25 C26 H26 118.8 ?
C26 C27 C21 116.2(3) ?
C26 C27 H27 121.9 ?
C21 C27 H27 121.9 ?
N21 C28 C29 100.3(2) ?
N21 C28 H28A 111.7 ?
C29 C28 H28A 111.7 ?
N21 C28 H28B 111.7 ?
C29 C28 H28B 111.7 ?
H28A C28 H28B 109.5 ?
C28 C29 C1 106.2(2) ?
C28 C29 H29A 110.5 ?
C1 C29 H29A 110.5 ?
C28 C29 H29B 110.5 ?
C1 C29 H29B 110.5 ?
H29A C29 H29B 108.7 ?

loop_
_geom_bond_atom_site_label_1
_geom_bond_atom_site_label_2
_geom_bond_distance
_geom_bond_publ_flag
Cu N23 1.993(2) y
Cu N13 2.005(2) y
Cu Cl1 2.2169(9) y
Cu Cl2 2.2198(9) y
O1 C3 1.426(4) ?
O1 C1 1.428(3) ?
N11 C12 1.357(3) ?
N11 C11 1.390(4) ?
N11 C18 1.454(4) ?
N13 C12 1.321(4) ?
N13 C13 1.393(4) ?
N21 C22 1.338(3) ?
N21 C21 1.373(4) ?
N21 C28 1.464(4) ?
N23 C22 1.318(4) ?
N23 C23 1.407(3) ?
C1 C12 1.504(4) ?
C1 C22 1.505(4) ?
C1 C29 1.546(4) ?
C3 C4 1.498(6) ?
C3 H3A 0.9700 ?
C3 H3B 0.9700 ?
C4 H4A 0.9600 ?
C4 H4B 0.9600 ?
C4 H4C 0.9600 ?
C11 C13 1.386(4) ?
C11 C17 1.390(4) ?
C13 C14 1.391(4) ?
C14 C15 1.373(4) ?
C14 H14 0.9300 ?
C15 C16 1.391(5) ?
C15 H15 0.9300 ?
C16 C17 1.366(5) ?
C16 H16 0.9300 ?
C17 H17 0.9300 ?
C18 C19 1.452(6) ?
C18 H18A 0.9700 ?
C18 H18B 0.9700 ?
C19 H19A 0.9600 ?
C19 H19B 0.9600 ?
C19 H19C 0.9600 ?
C21 C27 1.392(4) ?
C21 C23 1.405(4) ?
C23 C24 1.375(4) ?
C24 C25 1.386(5) ?
C24 H24 0.9300 ?
C25 C26 1.391(5) ?
C25 H25 0.9300 ?
C26 C27 1.365(5) ?
C26 H26 0.9300 ?
C27 H27 0.9300 ?
C28 C29 1.545(4) ?
C28 H28A 0.9700 ?
C28 H28B 0.9700 ?
C29 H29A 0.9700 ?
C29 H29B 0.9700 ?

loop_
_geom_hbond_atom_site_label_D
_geom_hbond_atom_site_label_H
_geom_hbond_atom_site_label_A
_geom_hbond_site_symmetry_A
_geom_hbond_distance_DH
_geom_hbond_distance_HA
_geom_hbond_distance_DA
_geom_hbond_angle_DHA
C4 H4B Cg1 2_575 0.96 2.99 3.910(5) 160
C17 H17 Cl1 1_655 0.93 2.78 3.694(4) 169

loop_
_geom_torsion_atom_site_label_1
_geom_torsion_atom_site_label_2
_geom_torsion_atom_site_label_3
_geom_torsion_atom_site_label_4
_geom_torsion
N23 Cu N13 C12 25.1(3)
Cl1 Cu N13 C12 -116.3(2)
Cl2 Cu N13 C12 133.1(2)
N23 Cu N13 C13 -162.5(2)
Cl1 Cu N13 C13 56.1(2)
Cl2 Cu N13 C13 -54.5(3)
N13 Cu N23 C22 -15.8(2)
Cl1 Cu N23 C22 81.4(2)
Cl2 Cu N23 C22 -160.9(2)
N13 Cu N23 C23 156.1(3)
Cl1 Cu N23 C23 -106.8(3)
Cl2 Cu N23 C23 11.0(3)
C3 O1 C1 C12 -51.1(3)
C3 O1 C1 C22 72.5(3)
C3 O1 C1 C29 178.8(3)
C1 O1 C3 C4 -174.3(3)
C12 N11 C11 C13 -0.1(3)
C18 N11 C11 C13 176.9(3)
C12 N11 C11 C17 177.8(3)
C18 N11 C11 C17 -5.2(5)
C13 N13 C12 N11 -1.3(3)
Cu N13 C12 N11 172.07(19)
C13 N13 C12 C1 -178.6(3)
Cu N13 C12 C1 -5.2(4)
C11 N11 C12 N13 0.9(3)
C18 N11 C12 N13 -175.9(3)
C11 N11 C12 C1 178.1(3)
C18 N11 C12 C1 1.3(5)
O1 C1 C12 N13 97.8(3)
C22 C1 C12 N13 -25.9(4)
C29 C1 C12 N13 -139.9(3)
O1 C1 C12 N11 -79.1(3)
C22 C1 C12 N11 157.2(3)
C29 C1 C12 N11 43.2(4)
C17 C11 C13 C14 -1.4(5)
N11 C11 C13 C14 176.7(3)
C17 C11 C13 N13 -178.8(3)
N11 C11 C13 N13 -0.7(3)
C12 N13 C13 C11 1.2(3)
Cu N13 C13 C11 -172.76(18)
C12 N13 C13 C14 -175.9(3)
Cu N13 C13 C14 10.1(4)
C11 C13 C14 C15 1.4(5)
N13 C13 C14 C15 178.2(3)
C13 C14 C15 C16 -0.4(5)
C14 C15 C16 C17 -0.8(5)
C15 C16 C17 C11 0.8(5)
C13 C11 C17 C16 0.3(5)
N11 C11 C17 C16 -177.3(3)
C12 N11 C18 C19 83.6(5)
C11 N11 C18 C19 -92.7(5)
C22 N21 C21 C27 176.2(3)
C28 N21 C21 C27 -2.1(6)
C22 N21 C21 C23 -0.8(3)
C28 N21 C21 C23 -179.1(3)
C23 N23 C22 N21 -1.5(3)
Cu N23 C22 N21 172.72(19)
C23 N23 C22 C1 173.0(3)
Cu N23 C22 C1 -12.8(4)
C21 N21 C22 N23 1.5(3)
C28 N21 C22 N23 -179.8(3)
C21 N21 C22 C1 -174.4(2)
C28 N21 C22 C1 4.3(3)
O1 C1 C22 N23 -86.1(4)
C12 C1 C22 N23 38.5(4)
C29 C1 C22 N23 164.2(3)
O1 C1 C22 N21 88.5(3)
C12 C1 C22 N21 -146.9(2)
C29 C1 C22 N21 -21.1(3)
N21 C21 C23 C24 177.6(3)
C27 C21 C23 C24 0.2(5)
N21 C21 C23 N23 -0.1(3)
C27 C21 C23 N23 -177.5(3)
C22 N23 C23 C24 -176.4(3)
Cu N23 C23 C24 11.0(5)
C22 N23 C23 C21 0.9(3)
Cu N23 C23 C21 -171.7(2)
C21 C23 C24 C25 -0.9(5)
N23 C23 C24 C25 176.1(3)
C23 C24 C25 C26 1.0(5)
C24 C25 C26 C27 -0.2(5)
C25 C26 C27 C21 -0.6(5)
N21 C21 C27 C26 -176.0(3)
C23 C21 C27 C26 0.6(4)
C22 N21 C28 C29 14.7(3)
C21 N21 C28 C29 -167.1(3)
N21 C28 C29 C1 -27.3(3)
O1 C1 C29 C28 -84.9(3)
C12 C1 C29 C28 149.1(3)
C22 C1 C29 C28 29.4(3)
